data_2211813
loop_
_publ_author_name
'Liu, Xi'
'Guo, Guo-Cong'
'Sun, Yu-Yang'

_publ_section_title
;
 Diaquachlorozinc(II)--18-crown-6--water (1/1/1)
;
_journal_coeditor_code GG3062
_journal_issue 1
_journal_name_full 'Acta Crystallographica Section E'
_journal_page_first m275
_journal_page_last m277
_journal_paper_doi 10.1107/S1600536806054353
_journal_volume 63
_journal_year 2007
_chemical_formula_iupac '[Zn Cl2 (H2 O)2], C12 H24 O6, H2 O'
_chemical_formula_moiety 'Cl2 H4 O2 Zn, C12 H24 O6, H2 O'
_chemical_formula_sum 'C12 H30 Cl2 O9 Zn'
_chemical_formula_weight 454.63
_chemical_name_systematic
;
diaquachlorozinc(II)--18-crown-6--water (1/1/1)
;
_space_group_IT_number 2
_symmetry_cell_setting triclinic
_symmetry_space_group_name_Hall '-P 1'
_symmetry_space_group_name_H-M 'P -1'
_atom_sites_solution_hydrogens geom
_atom_sites_solution_primary direct
_atom_sites_solution_secondary difmap
_audit_creation_method SHELXL-97
_cell_angle_alpha 87.047(9)
_cell_angle_beta 76.819(7)
_cell_angle_gamma 84.039(8)
_cell_formula_units_Z 2
_cell_length_a 8.412(3)
_cell_length_b 9.885(3)
_cell_length_c 12.812(4)
_cell_measurement_reflns_used 2647
_cell_measurement_temperature 293(2)
_cell_measurement_theta_max 27.48
_cell_measurement_theta_min 3.09
_cell_volume 1031.2(6)
_computing_cell_refinement CrystalClear
_computing_data_collection 'CrystalClear (Rigaku, 2002)'
_computing_data_reduction CrystalClear
_computing_molecular_graphics 'SHELXTL and PLATON (Spek, 2003)'
_computing_publication_material SHELXTL
_computing_structure_refinement SHELXTL
_computing_structure_solution 'SHELXTL (Siemens, 1994)'
_diffrn_ambient_temperature 293(2)
_diffrn_measured_fraction_theta_full 0.991
_diffrn_measured_fraction_theta_max 0.991
_diffrn_measurement_device_type 'Rigaku Mercury CCD'
_diffrn_measurement_method \w
_diffrn_radiation_monochromator graphite
_diffrn_radiation_source 'rotating-anode generator'
_diffrn_radiation_type MoK\a
_diffrn_radiation_wavelength 0.71073
_diffrn_reflns_av_R_equivalents 0.0256
_diffrn_reflns_av_sigmaI/netI 0.0380
_diffrn_reflns_limit_h_max 9
_diffrn_reflns_limit_h_min -10
_diffrn_reflns_limit_k_max 11
_diffrn_reflns_limit_k_min -6
_diffrn_reflns_limit_l_max 15
_diffrn_reflns_limit_l_min -15
_diffrn_reflns_number 6636
_diffrn_reflns_theta_full 25.02
_diffrn_reflns_theta_max 25.0
_diffrn_reflns_theta_min 3.2
_exptl_absorpt_coefficient_mu 1.486
_exptl_absorpt_correction_T_max 1.00
_exptl_absorpt_correction_T_min 0.843
_exptl_absorpt_correction_type multi-scan
_exptl_absorpt_process_details '(CrystalClear; Rigaku, 2002)'
_exptl_crystal_colour colourless
_exptl_crystal_density_diffrn 1.464
_exptl_crystal_density_method 'not measured'
_exptl_crystal_description prism
_exptl_crystal_F_000 476
_exptl_crystal_size_max 0.20
_exptl_crystal_size_mid 0.20
_exptl_crystal_size_min 0.08
_refine_diff_density_max 0.292
_refine_diff_density_min -0.255
_refine_ls_extinction_method none
_refine_ls_goodness_of_fit_ref 1.007
_refine_ls_hydrogen_treatment mixed
_refine_ls_matrix_type full
_refine_ls_number_parameters 241
_refine_ls_number_reflns 3600
_refine_ls_number_restraints 0
_refine_ls_restrained_S_all 1.007
_refine_ls_R_factor_all 0.0335
_refine_ls_R_factor_gt 0.0270
_refine_ls_shift/su_max 0.001
_refine_ls_shift/su_mean 0.000
_refine_ls_structure_factor_coef Fsqd
_refine_ls_weighting_details 'calc w=1/[\s^2^(Fo^2^)+(0.0338P)^2^] where P=(Fo^2^+2Fc^2^)/3'
_refine_ls_weighting_scheme calc
_refine_ls_wR_factor_gt 0.0616
_refine_ls_wR_factor_ref 0.0648
_reflns_number_gt 3144
_reflns_number_total 3600
_reflns_threshold_expression I>2\s(I)
_cod_data_source_file gg3062.cif
_cod_data_source_block I
_cod_original_cell_volume 1031.4(6)
_cod_database_code 2211813
_cod_database_fobs_code 2211813

loop_
_symmetry_equiv_pos_as_xyz
'x, y, z'
'-x, -y, -z'

loop_
_atom_site_type_symbol
_atom_site_label
_atom_site_fract_x
_atom_site_fract_y
_atom_site_fract_z
_atom_site_U_iso_or_equiv
_atom_site_adp_type
_atom_site_calc_flag
_atom_site_refinement_flags
_atom_site_occupancy
Zn Zn1 0.68657(3) 0.67083(2) 0.771751(17) 0.01545(9) Uani d . 1
Cl Cl1 0.84909(7) 0.51395(6) 0.67141(4) 0.02627(14) Uani d . 1
Cl Cl2 0.79031(6) 0.83613(5) 0.83663(4) 0.02082(13) Uani d . 1
O O1W 0.5422(2) 0.58117(19) 0.89375(13) 0.0200(4) Uani d . 1
H H14A 0.493(3) 0.526(3) 0.8849(19) 0.020(8) Uiso d . 1
H H14B 0.489(3) 0.629(3) 0.941(2) 0.045(9) Uiso d . 1
O O2W 0.5275(2) 0.76869(19) 0.69061(13) 0.0205(4) Uani d . 1
H H15A 0.502(3) 0.735(3) 0.645(2) 0.027(8) Uiso d . 1
H H15B 0.541(3) 0.846(3) 0.671(2) 0.049(10) Uiso d . 1
O O1 0.40769(17) 0.70576(15) 0.51463(11) 0.0180(3) Uani d . 1
O O2 0.17963(17) 0.94613(15) 0.57082(11) 0.0212(3) Uani d . 1
O O3 0.28559(17) 1.20490(15) 0.61052(11) 0.0192(3) Uani d . 1
O O4 0.37185(17) 0.76620(16) 1.04555(11) 0.0223(3) Uani d . 1
O O5 0.17965(18) 0.61010(16) 0.95507(11) 0.0231(4) Uani d . 1
O O6 0.36374(17) 0.36812(15) 0.85815(11) 0.0193(3) Uani d . 1
C C1 0.6812(3) 0.6570(2) 0.41448(16) 0.0194(5) Uani d . 1
H H1A 0.7060 0.6292 0.4832 0.023 Uiso calc R 1
H H1B 0.7494 0.5983 0.3602 0.023 Uiso calc R 1
C C2 0.5042(2) 0.6449(2) 0.41861(15) 0.0188(5) Uani d . 1
H H2A 0.4735 0.6907 0.3563 0.023 Uiso calc R 1
H H2B 0.4852 0.5498 0.4183 0.023 Uiso calc R 1
C C3 0.2345(3) 0.7152(2) 0.51906(17) 0.0209(5) Uani d . 1
H H3A 0.1949 0.6260 0.5342 0.025 Uiso calc R 1
H H3B 0.2134 0.7485 0.4505 0.025 Uiso calc R 1
C C4 0.1470(3) 0.8103(2) 0.60512(17) 0.0214(5) Uani d . 1
H H4A 0.0300 0.8025 0.6196 0.026 Uiso calc R 1
H H4B 0.1843 0.7871 0.6706 0.026 Uiso calc R 1
C C5 0.0860(3) 1.0426(2) 0.64491(18) 0.0253(5) Uani d . 1
H H5A 0.1130 1.0256 0.7144 0.030 Uiso calc R 1
H H5B -0.0300 1.0336 0.6533 0.030 Uiso calc R 1
C C6 0.1224(3) 1.1835(2) 0.60490(19) 0.0252(5) Uani d . 1
H H6A 0.1108 1.1959 0.5313 0.030 Uiso calc R 1
H H6B 0.0449 1.2495 0.6481 0.030 Uiso calc R 1
C C7 0.2040(3) 0.8049(3) 1.04586(19) 0.0291(6) Uani d . 1
H H7A 0.1825 0.9031 1.0480 0.035 Uiso calc R 1
H H7B 0.1345 0.7659 1.1088 0.035 Uiso calc R 1
C C8 0.1669(3) 0.7548(2) 0.94636(19) 0.0279(5) Uani d . 1
H H8A 0.0572 0.7898 0.9403 0.033 Uiso calc R 1
H H8B 0.2445 0.7847 0.8833 0.033 Uiso calc R 1
C C9 0.1491(3) 0.5483(3) 0.86510(18) 0.0262(5) Uani d . 1
H H9A 0.2164 0.5833 0.7995 0.031 Uiso calc R 1
H H9B 0.0348 0.5680 0.8621 0.031 Uiso calc R 1
C C10 0.1898(2) 0.3984(2) 0.87682(17) 0.0233(5) Uani d . 1
H H10A 0.1388 0.3671 0.9485 0.028 Uiso calc R 1
H H10B 0.1474 0.3515 0.8258 0.028 Uiso calc R 1
C C11 0.4071(3) 0.2244(2) 0.86755(17) 0.0213(5) Uani d . 1
H H11A 0.3750 0.1782 0.8117 0.026 Uiso calc R 1
H H11B 0.3494 0.1897 0.9364 0.026 Uiso calc R 1
C C12 0.4122(3) 0.8030(2) 1.14233(16) 0.0246(5) Uani d . 1
H H12A 0.3544 0.7505 1.2026 0.030 Uiso calc R 1
H H12B 0.3788 0.8987 1.1551 0.030 Uiso calc R 1
O O3W 0.5676(2) 1.01934(17) 0.61824(13) 0.0244(4) Uani d . 1
H H13B 0.488(3) 1.064(3) 0.608(2) 0.031(8) Uiso d . 1
H H13A 0.629(3) 1.025(3) 0.562(2) 0.037(8) Uiso d . 1

loop_
_atom_site_aniso_label
_atom_site_aniso_U_11
_atom_site_aniso_U_22
_atom_site_aniso_U_33
_atom_site_aniso_U_12
_atom_site_aniso_U_13
_atom_site_aniso_U_23
Zn1 0.01586(14) 0.01550(14) 0.01513(13) -0.00174(10) -0.00363(10) -0.00066(10)
Cl1 0.0253(3) 0.0249(3) 0.0275(3) 0.0038(2) -0.0039(2) -0.0115(2)
Cl2 0.0221(3) 0.0189(3) 0.0235(3) -0.0048(2) -0.0073(2) -0.0038(2)
O1W 0.0219(9) 0.0184(9) 0.0194(8) -0.0053(8) -0.0024(7) -0.0001(7)
O2W 0.0296(9) 0.0161(9) 0.0190(8) -0.0016(7) -0.0130(7) 0.0011(8)
O1 0.0194(8) 0.0194(8) 0.0163(7) -0.0012(6) -0.0064(6) -0.0022(6)
O2 0.0226(8) 0.0150(8) 0.0238(8) -0.0021(6) -0.0005(6) -0.0010(7)
O3 0.0181(8) 0.0140(8) 0.0259(8) -0.0009(6) -0.0068(6) 0.0022(7)
O4 0.0195(8) 0.0269(9) 0.0215(7) 0.0013(7) -0.0067(6) -0.0070(7)
O5 0.0243(8) 0.0241(9) 0.0230(8) -0.0008(7) -0.0093(7) -0.0042(7)
O6 0.0157(7) 0.0192(8) 0.0225(7) -0.0024(6) -0.0030(6) -0.0018(7)
C1 0.0261(12) 0.0120(11) 0.0189(10) 0.0014(9) -0.0042(9) 0.0011(9)
C2 0.0275(12) 0.0155(11) 0.0146(10) -0.0037(9) -0.0060(9) -0.0022(9)
C3 0.0217(12) 0.0169(12) 0.0268(11) -0.0064(9) -0.0094(9) 0.0017(10)
C4 0.0207(11) 0.0203(12) 0.0240(11) -0.0076(9) -0.0051(9) 0.0024(10)
C5 0.0191(11) 0.0224(13) 0.0317(12) -0.0018(10) 0.0008(10) -0.0064(11)
C6 0.0200(12) 0.0212(13) 0.0341(12) 0.0027(10) -0.0062(10) -0.0061(11)
C7 0.0226(12) 0.0284(14) 0.0369(13) 0.0032(10) -0.0096(10) -0.0057(11)
C8 0.0235(12) 0.0265(13) 0.0364(13) 0.0021(10) -0.0139(10) -0.0026(11)
C9 0.0213(12) 0.0346(14) 0.0242(11) 0.0025(10) -0.0098(10) -0.0057(11)
C10 0.0170(11) 0.0313(14) 0.0217(11) -0.0034(10) -0.0029(9) -0.0063(10)
C11 0.0303(12) 0.0180(12) 0.0181(10) -0.0053(10) -0.0090(9) -0.0024(9)
C12 0.0319(13) 0.0238(13) 0.0188(11) 0.0038(10) -0.0087(10) -0.0062(10)
O3W 0.0266(10) 0.0199(9) 0.0242(9) 0.0025(8) -0.0043(8) 0.0063(7)

loop_
_atom_type_symbol
_atom_type_description
_atom_type_scat_dispersion_real
_atom_type_scat_dispersion_imag
_atom_type_scat_source
C C 0.0033 0.0016 'International Tables Vol C Tables 4.2.6.8 and 6.1.1.4'
H H 0.0000 0.0000 'International Tables Vol C Tables 4.2.6.8 and 6.1.1.4'
O O 0.0106 0.0060 'International Tables Vol C Tables 4.2.6.8 and 6.1.1.4'
Cl Cl 0.1484 0.1585 'International Tables Vol C Tables 4.2.6.8 and 6.1.1.4'
Zn Zn 0.2839 1.4301 'International Tables Vol C Tables 4.2.6.8 and 6.1.1.4'

loop_
_geom_angle_atom_site_label_1
_geom_angle_atom_site_label_2
_geom_angle_atom_site_label_3
_geom_angle_site_symmetry_1
_geom_angle_site_symmetry_3
_geom_angle
O1W Zn1 O2W . . 103.32(7)
O1W Zn1 Cl2 . . 107.56(6)
O2W Zn1 Cl2 . . 104.24(6)
O1W Zn1 Cl1 . . 109.32(6)
O2W Zn1 Cl1 . . 110.37(6)
Cl2 Zn1 Cl1 . . 120.61(3)
Zn1 O1W H14A . . 121.1(19)
Zn1 O1W H14B . . 117(2)
H14A O1W H14B . . 109(3)
Zn1 O2W H15A . . 121.9(19)
Zn1 O2W H15B . . 118(2)
H15A O2W H15B . . 106(3)
C2 O1 C3 . . 112.78(15)
C5 O2 C4 . . 111.60(15)
C1 O3 C6 2_676 . 111.76(16)
C7 O4 C12 . . 111.60(17)
C9 O5 C8 . . 113.21(17)
C10 O6 C11 . . 111.12(16)
O3 C1 C2 2_676 . 108.97(17)
O3 C1 H1A 2_676 . 109.9
C2 C1 H1A . . 109.9
O3 C1 H1B 2_676 . 109.9
C2 C1 H1B . . 109.9
H1A C1 H1B . . 108.3
O1 C2 C1 . . 108.65(17)
O1 C2 H2A . . 110.0
C1 C2 H2A . . 110.0
O1 C2 H2B . . 110.0
C1 C2 H2B . . 110.0
H2A C2 H2B . . 108.3
O1 C3 C4 . . 109.14(17)
O1 C3 H3A . . 109.9
C4 C3 H3A . . 109.9
O1 C3 H3B . . 109.9
C4 C3 H3B . . 109.9
H3A C3 H3B . . 108.3
O2 C4 C3 . . 109.12(16)
O2 C4 H4A . . 109.9
C3 C4 H4A . . 109.9
O2 C4 H4B . . 109.9
C3 C4 H4B . . 109.9
H4A C4 H4B . . 108.3
O2 C5 C6 . . 109.70(17)
O2 C5 H5A . . 109.7
C6 C5 H5A . . 109.7
O2 C5 H5B . . 109.7
C6 C5 H5B . . 109.7
H5A C5 H5B . . 108.2
O3 C6 C5 . . 109.89(18)
O3 C6 H6A . . 109.7
C5 C6 H6A . . 109.7
O3 C6 H6B . . 109.7
C5 C6 H6B . . 109.7
H6A C6 H6B . . 108.2
O4 C7 C8 . . 108.92(19)
O4 C7 H7A . . 109.9
C8 C7 H7A . . 109.9
O4 C7 H7B . . 109.9
C8 C7 H7B . . 109.9
H7A C7 H7B . . 108.3
O5 C8 C7 . . 107.05(19)
O5 C8 H8A . . 110.3
C7 C8 H8A . . 110.3
O5 C8 H8B . . 110.3
C7 C8 H8B . . 110.3
H8A C8 H8B . . 108.6
O5 C9 C10 . . 107.77(18)
O5 C9 H9A . . 110.2
C10 C9 H9A . . 110.2
O5 C9 H9B . . 110.2
C10 C9 H9B . . 110.2
H9A C9 H9B . . 108.5
O6 C10 C9 . . 109.71(18)
O6 C10 H10A . . 109.7
C9 C10 H10A . . 109.7
O6 C10 H10B . . 109.7
C9 C10 H10B . . 109.7
H10A C10 H10B . . 108.2
O6 C11 C12 . 2_667 109.87(18)
O6 C11 H11A . . 109.7
C12 C11 H11A 2_667 . 109.7
O6 C11 H11B . . 109.7
C12 C11 H11B 2_667 . 109.7
H11A C11 H11B . . 108.2
O4 C12 C11 . 2_667 109.36(17)
O4 C12 H12A . . 109.8
C11 C12 H12A 2_667 . 109.8
O4 C12 H12B . . 109.8
C11 C12 H12B 2_667 . 109.8
H12A C12 H12B . . 108.2
H13B O3W H13A . . 102(3)

loop_
_geom_bond_atom_site_label_1
_geom_bond_atom_site_label_2
_geom_bond_site_symmetry_2
_geom_bond_distance
_geom_bond_publ_flag
Zn1 O1W . 1.9796(16) yes
Zn1 O2W . 2.0173(16) yes
Zn1 Cl2 . 2.2113(8) yes
Zn1 Cl1 . 2.2114(8) yes
O1W H14A . 0.75(3) ?
O1W H14B . 0.81(3) ?
O2W H15A . 0.77(3) ?
O2W H15B . 0.80(3) ?
O1 C2 . 1.433(2) ?
O1 C3 . 1.439(2) ?
O2 C5 . 1.424(3) ?
O2 C4 . 1.425(3) ?
O3 C1 2_676 1.427(2) ?
O3 C6 . 1.429(3) ?
O4 C7 . 1.423(3) ?
O4 C12 . 1.431(3) ?
O5 C9 . 1.417(3) ?
O5 C8 . 1.423(3) ?
O6 C10 . 1.430(2) ?
O6 C11 . 1.435(3) ?
C1 O3 2_676 1.427(2) ?
C1 C2 . 1.495(3) ?
C1 H1A . 0.9700 ?
C1 H1B . 0.9700 ?
C2 H2A . 0.9700 ?
C2 H2B . 0.9700 ?
C3 C4 . 1.495(3) ?
C3 H3A . 0.9700 ?
C3 H3B . 0.9700 ?
C4 H4A . 0.9700 ?
C4 H4B . 0.9700 ?
C5 C6 . 1.496(3) ?
C5 H5A . 0.9700 ?
C5 H5B . 0.9700 ?
C6 H6A . 0.9700 ?
C6 H6B . 0.9700 ?
C7 C8 . 1.499(3) ?
C7 H7A . 0.9700 ?
C7 H7B . 0.9700 ?
C8 H8A . 0.9700 ?
C8 H8B . 0.9700 ?
C9 C10 . 1.494(3) ?
C9 H9A . 0.9700 ?
C9 H9B . 0.9700 ?
C10 H10A . 0.9700 ?
C10 H10B . 0.9700 ?
C11 C12 2_667 1.493(3) ?
C11 H11A . 0.9700 ?
C11 H11B . 0.9700 ?
C12 C11 2_667 1.493(3) ?
C12 H12A . 0.9700 ?
C12 H12B . 0.9700 ?
O3W H13B . 0.79(3) ?
O3W H13A . 0.79(3) ?

loop_
_geom_hbond_atom_site_label_D
_geom_hbond_atom_site_label_H
_geom_hbond_atom_site_label_A
_geom_hbond_site_symmetry_A
_geom_hbond_distance_DH
_geom_hbond_distance_HA
_geom_hbond_distance_DA
_geom_hbond_angle_DHA
_geom_hbond_publ_flag
O1W H14B O4 . 0.81(3) 1.98(3) 2.781(2) 173(3) yes
O1W H14A O6 . 0.75(3) 2.08(3) 2.822(3) 178(3) yes
O2W H15A O1 . 0.77(3) 2.05(3) 2.792(2) 162(3) yes
O2W H15B O3W . 0.80(3) 1.83(3) 2.628(3) 176(3) yes
O3W H13A O2 2_676 0.79(3) 2.09(3) 2.867(2) 169(2) yes
O3W H13B O3 . 0.80(3) 2.08(3) 2.861(2) 167(2) yes
